data_7216207
loop_
_publ_author_name
'Thomas, Lynne H.'
'Klapwijk, Anneke R.'
'Wales, Craig'
'Wilson, Chick C.'

_publ_section_title
;
 Intermolecular hydrogen transfer and solubility tuning in multi-component
 molecular crystals of the API piroxicam
;
_journal_issue 26
_journal_name_full CrystEngComm
_journal_page_first 5924
_journal_paper_doi 10.1039/c4ce00246f
_journal_volume 16
_journal_year 2014
_chemical_formula_moiety 'C15 H12 N3 O4 S, C4 H7 N2'
_chemical_formula_sum 'C19 H19 N5 O4 S'
_chemical_formula_weight 413.45
_chemical_name_systematic
;
 ?
;
_space_group_IT_number 14
_symmetry_cell_setting monoclinic
_symmetry_space_group_name_Hall '-P 2yn'
_symmetry_space_group_name_H-M 'P 1 21/n 1'
_atom_sites_solution_hydrogens difmap
_atom_sites_solution_primary direct
_atom_sites_solution_secondary difmap
_audit_creation_method SHELXL-97
_cell_angle_alpha 90.00
_cell_angle_beta 112.039(4)
_cell_angle_gamma 90.00
_cell_formula_units_Z 4
_cell_length_a 10.9928(8)
_cell_length_b 15.3135(15)
_cell_length_c 12.5510(10)
_cell_measurement_reflns_used 22807
_cell_measurement_temperature 100(2)
_cell_measurement_theta_max 56.82
_cell_measurement_theta_min 1
_cell_volume 1958.4(3)
_computing_cell_refinement 'Bruker APEX2 (2009)'
_computing_data_collection 'Bruker APEX2 (2009)'
_computing_data_reduction 'Bruker APEX2 (2009)'
_computing_structure_refinement 'SHELXL-97 (Sheldrick, 2008)'
_computing_structure_solution 'SHELXS-97 (Sheldrick, 2008)'
_diffrn_ambient_temperature 100(2)
_diffrn_measured_fraction_theta_full 0.991
_diffrn_measured_fraction_theta_max 0.991
_diffrn_measurement_device_type 'Bruker Apex II CCD'
_diffrn_measurement_method 'CCD; rotation images'
_diffrn_radiation_monochromator graphite
_diffrn_radiation_source 'fine-focus sealed tube'
_diffrn_radiation_type MoK\a
_diffrn_radiation_wavelength 0.71073
_diffrn_reflns_av_R_equivalents 0.1100
_diffrn_reflns_av_sigmaI/netI 0.0920
_diffrn_reflns_limit_h_max 14
_diffrn_reflns_limit_h_min -14
_diffrn_reflns_limit_k_max 19
_diffrn_reflns_limit_k_min -20
_diffrn_reflns_limit_l_max 16
_diffrn_reflns_limit_l_min -16
_diffrn_reflns_number 22181
_diffrn_reflns_theta_full 28.31
_diffrn_reflns_theta_max 28.31
_diffrn_reflns_theta_min 2.11
_exptl_absorpt_coefficient_mu 0.202
_exptl_absorpt_correction_T_max 1.0
_exptl_absorpt_correction_T_min 0.7637
_exptl_absorpt_correction_type multi-scan
_exptl_absorpt_process_details 'SADABS (Blessing, 1997)'
_exptl_crystal_colour yellow
_exptl_crystal_density_diffrn 1.402
_exptl_crystal_density_method 'not measured'
_exptl_crystal_description block
_exptl_crystal_F_000 864
_refine_diff_density_max 0.519
_refine_diff_density_min -0.373
_refine_diff_density_rms 0.072
_refine_ls_extinction_method none
_refine_ls_goodness_of_fit_ref 0.985
_refine_ls_hydrogen_treatment refall
_refine_ls_matrix_type full
_refine_ls_number_parameters 327
_refine_ls_number_reflns 4828
_refine_ls_number_restraints 0
_refine_ls_restrained_S_all 0.985
_refine_ls_R_factor_all 0.1021
_refine_ls_R_factor_gt 0.0567
_refine_ls_shift/su_max 0.000
_refine_ls_shift/su_mean 0.000
_refine_ls_structure_factor_coef Fsqd
_refine_ls_weighting_details 'calc w=1/[\s^2^(Fo^2^)+(0.0597P)^2^+0.0000P] where P=(Fo^2^+2Fc^2^)/3'
_refine_ls_weighting_scheme calc
_refine_ls_wR_factor_gt 0.1151
_refine_ls_wR_factor_ref 0.1309
_reflns_number_gt 3085
_reflns_number_total 4828
_reflns_threshold_expression >2sigma(I)
_cod_data_source_file c4ce00246f2.cif
_cod_data_source_block shelxl
_cod_depositor_comments
;
The following automatic conversions were performed:

'_exptl_absorpt_correction_type' value 'Multi-scan' changed to
'multi-scan' according to
/usr/data/users/saulius/crontab/automatic-downloads/rss-feeds/RSC/lib/dictionaries/cif_core.dic
dictionary named 'cif_core.dic' version 2.4.2 from 2011-04-26.

Automatic conversion script
Id: cif_fix_values 2281 2013-09-26 08:29:07Z andrius 

 Adding full bibliography for 7216204--7216215.cif.
;
_cod_original_sg_symbol_H-M P21/n
_cod_database_code 7216207

loop_
_symmetry_equiv_pos_as_xyz
'x, y, z'
'-x+1/2, y+1/2, -z+1/2'
'-x, -y, -z'
'x-1/2, -y-1/2, z-1/2'

loop_
_atom_site_label
_atom_site_type_symbol
_atom_site_fract_x
_atom_site_fract_y
_atom_site_fract_z
_atom_site_U_iso_or_equiv
_atom_site_adp_type
_atom_site_occupancy
_atom_site_symmetry_multiplicity
_atom_site_calc_flag
_atom_site_refinement_flags
H12 H -0.040(2) 0.1844(16) -0.2005(19) 0.017(6) Uiso 1 1 d .
H7 H 0.603(2) 0.0456(17) 0.283(2) 0.022(7) Uiso 1 1 d .
H10 H 0.443(2) 0.1701(16) 0.548(2) 0.018(6) Uiso 1 1 d .
H14 H 0.008(2) 0.1365(17) -0.499(2) 0.026(7) Uiso 1 1 d .
H11 H 0.281(3) 0.1056(19) -0.038(2) 0.043(9) Uiso 1 1 d .
H9 H 0.652(3) 0.1123(18) 0.608(2) 0.032(8) Uiso 1 1 d .
H15 H 0.211(2) 0.0721(18) -0.397(2) 0.032(7) Uiso 1 1 d .
H2 H 0.748(2) 0.2138(17) 0.299(2) 0.028(7) Uiso 1 1 d .
H8 H 0.732(2) 0.0514(16) 0.4781(19) 0.018(6) Uiso 1 1 d .
H13 H -0.126(3) 0.1956(18) -0.404(2) 0.030(7) Uiso 1 1 d .
H3 H 0.582(3) 0.144(2) 0.116(3) 0.060(10) Uiso 1 1 d .
H1 H 0.962(3) 0.221(2) 0.261(2) 0.041(8) Uiso 1 1 d .
H16 H 0.189(3) -0.0057(17) 0.277(2) 0.022(7) Uiso 1 1 d .
H17 H 0.063(2) 0.0047(16) 0.167(2) 0.018(6) Uiso 1 1 d .
H18 H 0.069(3) 0.0370(19) 0.286(2) 0.040(8) Uiso 1 1 d .
H4 H 0.909(3) 0.150(2) 0.056(3) 0.070(11) Uiso 1 1 d .
S1 S 0.23587(5) 0.18498(4) 0.32240(5) 0.01782(16) Uani 1 1 d .
O3 O 0.42623(14) 0.10858(11) 0.10072(13) 0.0196(4) Uani 1 1 d .
O1 O 0.17831(15) 0.17280(12) 0.40677(14) 0.0248(4) Uani 1 1 d .
O4 O 0.01457(14) 0.13016(11) -0.01435(13) 0.0204(4) Uani 1 1 d .
O2 O 0.23604(15) 0.27092(11) 0.27769(13) 0.0213(4) Uani 1 1 d .
N4 N 0.1913(2) 0.11646(14) -0.06772(16) 0.0204(5) Uani 1 1 d .
N3 N 0.16309(17) 0.11994(13) 0.21372(15) 0.0164(4) Uani 1 1 d .
C11 C 0.3629(2) 0.11188(15) 0.16892(19) 0.0163(5) Uani 1 1 d .
C8 C 0.3970(2) 0.14312(15) 0.37679(19) 0.0167(5) Uani 1 1 d .
N5 N 0.2034(2) 0.09033(15) -0.24353(17) 0.0257(5) Uani 1 1 d .
C12 C 0.2275(2) 0.11856(15) 0.13172(19) 0.0162(5) Uani 1 1 d .
C9 C 0.4432(2) 0.10870(15) 0.29609(19) 0.0167(5) Uani 1 1 d .
C13 C 0.1351(2) 0.12274(16) 0.0124(2) 0.0171(5) Uani 1 1 d .
C5 C 0.6449(2) 0.07386(17) 0.4548(2) 0.0236(6) Uani 1 1 d .
C15 C 0.0075(2) 0.16074(16) -0.2435(2) 0.0184(5) Uani 1 1 d .
C19 C 0.1195(3) 0.03384(18) 0.2394(2) 0.0216(5) Uani 1 1 d .
C10 C 0.5696(2) 0.07235(17) 0.3373(2) 0.0207(5) Uani 1 1 d .
C17 C -0.0409(2) 0.16650(17) -0.3623(2) 0.0209(5) Uani 1 1 d .
C7 C 0.4715(2) 0.14424(17) 0.4940(2) 0.0221(6) Uani 1 1 d .
C14 C 0.1297(2) 0.12210(16) -0.18867(19) 0.0178(5) Uani 1 1 d .
C16 C 0.1537(3) 0.09785(19) -0.3586(2) 0.0301(6) Uani 1 1 d .
C6 C 0.5976(2) 0.11020(18) 0.5323(2) 0.0260(6) Uani 1 1 d .
C18 C 0.0335(3) 0.13378(19) -0.4217(2) 0.0277(6) Uani 1 1 d .
N1 N 0.6717(2) 0.15563(15) 0.13315(19) 0.0262(5) Uani 1 1 d .
N2 N 0.8517(2) 0.16157(15) 0.10215(19) 0.0269(5) Uani 1 1 d .
C1 C 0.7269(2) 0.13709(16) 0.0592(2) 0.0228(6) Uani 1 1 d .
C2 C 0.6583(3) 0.09555(18) -0.0553(2) 0.0320(6) Uani 1 1 d .
H5A H 0.6139 0.0438 -0.0462 0.048 Uiso 1 1 calc R
H5B H 0.7213 0.0804 -0.0884 0.048 Uiso 1 1 calc R
H5C H 0.5955 0.1358 -0.1051 0.048 Uiso 1 1 calc R
C3 C 0.8766(3) 0.19803(19) 0.2099(2) 0.0307(7) Uani 1 1 d .
C4 C 0.7659(2) 0.19441(19) 0.2293(2) 0.0294(6) Uani 1 1 d .

loop_
_atom_site_aniso_label
_atom_site_aniso_U_11
_atom_site_aniso_U_22
_atom_site_aniso_U_33
_atom_site_aniso_U_23
_atom_site_aniso_U_13
_atom_site_aniso_U_12
S1 0.0122(3) 0.0236(3) 0.0174(3) -0.0013(3) 0.0054(2) 0.0003(3)
O3 0.0118(8) 0.0284(10) 0.0195(8) -0.0005(7) 0.0068(6) -0.0008(7)
O1 0.0195(9) 0.0378(12) 0.0193(8) -0.0027(8) 0.0099(7) 0.0004(8)
O4 0.0095(8) 0.0322(11) 0.0185(8) 0.0003(7) 0.0039(6) -0.0010(7)
O2 0.0148(8) 0.0226(10) 0.0248(9) -0.0012(7) 0.0054(7) 0.0015(7)
N4 0.0106(10) 0.0316(13) 0.0178(10) 0.0021(9) 0.0042(8) 0.0030(9)
N3 0.0115(9) 0.0215(12) 0.0164(9) -0.0004(8) 0.0055(7) -0.0019(8)
C11 0.0144(11) 0.0155(13) 0.0184(11) -0.0001(9) 0.0056(9) -0.0008(9)
C8 0.0100(11) 0.0168(13) 0.0203(12) 0.0012(10) 0.0022(9) -0.0019(9)
N5 0.0222(11) 0.0364(14) 0.0216(11) 0.0022(10) 0.0117(9) 0.0065(10)
C12 0.0119(11) 0.0205(14) 0.0176(11) 0.0006(10) 0.0071(9) -0.0005(10)
C9 0.0106(11) 0.0182(13) 0.0198(12) 0.0006(10) 0.0040(9) -0.0030(9)
C13 0.0138(11) 0.0181(13) 0.0197(11) -0.0008(10) 0.0066(9) -0.0013(10)
C5 0.0127(12) 0.0242(15) 0.0263(13) -0.0016(11) -0.0015(10) 0.0024(11)
C15 0.0148(11) 0.0211(13) 0.0199(12) -0.0009(10) 0.0074(10) -0.0008(10)
C19 0.0184(13) 0.0234(15) 0.0235(13) 0.0026(11) 0.0084(11) -0.0022(11)
C10 0.0165(12) 0.0222(14) 0.0223(12) -0.0015(11) 0.0060(10) -0.0014(10)
C17 0.0160(12) 0.0232(15) 0.0218(12) 0.0015(11) 0.0052(10) -0.0018(10)
C7 0.0220(13) 0.0238(15) 0.0189(12) -0.0042(11) 0.0058(10) -0.0005(11)
C14 0.0149(11) 0.0212(14) 0.0175(11) -0.0001(10) 0.0062(9) -0.0021(10)
C16 0.0287(15) 0.0413(18) 0.0247(14) -0.0015(12) 0.0150(12) 0.0084(13)
C6 0.0221(13) 0.0284(16) 0.0182(13) -0.0013(11) -0.0032(11) 0.0019(11)
C18 0.0277(14) 0.0391(18) 0.0165(13) -0.0003(12) 0.0086(11) -0.0011(12)
N1 0.0157(11) 0.0316(14) 0.0320(12) 0.0019(10) 0.0096(9) 0.0010(10)
N2 0.0172(11) 0.0291(14) 0.0371(13) 0.0037(10) 0.0133(10) 0.0013(9)
C1 0.0200(13) 0.0183(14) 0.0333(14) 0.0038(11) 0.0138(11) 0.0012(10)
C2 0.0402(16) 0.0274(16) 0.0238(13) 0.0005(12) 0.0068(12) -0.0031(13)
C3 0.0183(13) 0.0362(18) 0.0347(15) -0.0064(13) 0.0067(11) 0.0018(12)
C4 0.0204(13) 0.0394(18) 0.0275(14) -0.0078(13) 0.0080(11) -0.0024(12)

loop_
_atom_type_symbol
_atom_type_description
_atom_type_scat_dispersion_real
_atom_type_scat_dispersion_imag
_atom_type_scat_source
C C 0.0033 0.0016 'International Tables Vol C Tables 4.2.6.8 and 6.1.1.4'
H H 0.0000 0.0000 'International Tables Vol C Tables 4.2.6.8 and 6.1.1.4'
N N 0.0061 0.0033 'International Tables Vol C Tables 4.2.6.8 and 6.1.1.4'
O O 0.0106 0.0060 'International Tables Vol C Tables 4.2.6.8 and 6.1.1.4'
S S 0.1246 0.1234 'International Tables Vol C Tables 4.2.6.8 and 6.1.1.4'

loop_
_geom_angle_atom_site_label_1
_geom_angle_atom_site_label_2
_geom_angle_atom_site_label_3
_geom_angle
O2 S1 O1 118.34(10)
O2 S1 N3 107.78(10)
O1 S1 N3 108.86(10)
O2 S1 C8 109.72(10)
O1 S1 C8 108.92(11)
N3 S1 C8 101.98(10)
C13 N4 C14 128.2(2)
C13 N4 H11 115.3(17)
C14 N4 H11 116.4(17)
C12 N3 C19 115.20(19)
C12 N3 S1 112.59(14)
C19 N3 S1 117.27(15)
O3 C11 C12 123.9(2)
O3 C11 C9 116.99(19)
C12 C11 C9 119.1(2)
C7 C8 C9 122.8(2)
C7 C8 S1 120.88(19)
C9 C8 S1 116.28(17)
C14 N5 C16 116.3(2)
C11 C12 N3 120.65(19)
C11 C12 C13 126.4(2)
N3 C12 C13 112.94(18)
C8 C9 C10 117.5(2)
C8 C9 C11 121.9(2)
C10 C9 C11 120.6(2)
O4 C13 N4 122.5(2)
O4 C13 C12 122.7(2)
N4 C13 C12 114.76(19)
C6 C5 C10 121.3(2)
C6 C5 H8 122.0(14)
C10 C5 H8 116.6(14)
C17 C15 C14 118.0(2)
C17 C15 H12 121.0(14)
C14 C15 H12 120.9(14)
N3 C19 H16 114.2(15)
N3 C19 H17 109.9(14)
H16 C19 H17 106(2)
N3 C19 H18 113.7(18)
H16 C19 H18 106(2)
H17 C19 H18 106(2)
C5 C10 C9 119.8(2)
C5 C10 H7 121.1(14)
C9 C10 H7 119.1(14)
C15 C17 C18 119.2(2)
C15 C17 H13 120.0(14)
C18 C17 H13 120.7(14)
C6 C7 C8 118.5(2)
C6 C7 H10 118.3(15)
C8 C7 H10 123.1(15)
N5 C14 C15 124.0(2)
N5 C14 N4 113.1(2)
C15 C14 N4 122.8(2)
N5 C16 C18 124.6(2)
N5 C16 H15 114.3(15)
C18 C16 H15 121.1(15)
C5 C6 C7 120.0(2)
C5 C6 H9 118.2(17)
C7 C6 H9 121.8(17)
C16 C18 C17 117.9(2)
C16 C18 H14 118.8(16)
C17 C18 H14 123.3(16)
C1 N1 C4 108.2(2)
C1 N1 H3 121(2)
C4 N1 H3 131(2)
C1 N2 C3 107.7(2)
C1 N2 H4 119.0(19)
C3 N2 H4 133.3(19)
N1 C1 N2 109.5(2)
N1 C1 C2 124.8(2)
N2 C1 C2 125.7(2)
C1 C2 H5A 109.5
C1 C2 H5B 109.5
H5A C2 H5B 109.5
C1 C2 H5C 109.5
H5A C2 H5C 109.5
H5B C2 H5C 109.5
C4 C3 N2 107.5(2)
C4 C3 H1 127.6(16)
N2 C3 H1 124.9(16)
C3 C4 N1 107.1(2)
C3 C4 H2 129.6(14)
N1 C4 H2 123.3(14)

loop_
_geom_bond_atom_site_label_1
_geom_bond_atom_site_label_2
_geom_bond_distance
S1 O2 1.4309(18)
S1 O1 1.4350(17)
S1 N3 1.6351(19)
S1 C8 1.762(2)
O3 C11 1.291(3)
O4 C13 1.244(2)
N4 C13 1.367(3)
N4 C14 1.414(3)
N4 H11 0.93(3)
N3 C12 1.452(3)
N3 C19 1.479(3)
C11 C12 1.387(3)
C11 C9 1.507(3)
C8 C7 1.390(3)
C8 C9 1.395(3)
N5 C14 1.336(3)
N5 C16 1.344(3)
C12 C13 1.462(3)
C9 C10 1.403(3)
C5 C6 1.380(4)
C5 C10 1.394(3)
C5 H8 0.96(2)
C15 C17 1.385(3)
C15 C14 1.391(3)
C15 H12 0.95(2)
C19 H16 0.95(3)
C19 H17 0.99(2)
C19 H18 0.95(3)
C10 H7 0.98(2)
C17 C18 1.390(4)
C17 H13 0.99(3)
C7 C6 1.387(3)
C7 H10 0.93(2)
C16 C18 1.375(4)
C16 H15 1.01(3)
C6 H9 0.91(3)
C18 H14 0.91(3)
N1 C1 1.317(3)
N1 C4 1.394(3)
N1 H3 0.94(3)
N2 C1 1.326(3)
N2 C3 1.392(3)
N2 H4 1.01(3)
C1 C2 1.492(4)
C2 H5A 0.9600
C2 H5B 0.9600
C2 H5C 0.9600
C3 C4 1.329(4)
C3 H1 0.99(3)
C4 H2 1.01(2)
